data_4332496
loop_
_publ_author_name
'Cotton, F. Albert'
'Murillo, Carlos A.'
'Wang, Xiaoping'
'Wilkinson, Chad C.'

_publ_section_title
;
 Homologues of the Easily Ionized Compound Mo2(hpp)4Containing Smaller
 Bicyclic Guanidinates
;
_journal_issue 14
_journal_name_full 'Inorganic Chemistry'
_journal_page_first 5493
_journal_page_last 5500
_journal_paper_doi 10.1021/ic060449e
_journal_volume 45
_journal_year 2006
_chemical_formula_moiety 'C7 H13 N3 O3'
_chemical_formula_sum 'C7 H13 N3 O3'
_chemical_formula_weight 187.20
_chemical_name_systematic
; 
 ? 
;
_space_group_IT_number 2
_symmetry_cell_setting triclinic
_symmetry_space_group_name_Hall '-P 1'
_symmetry_space_group_name_H-M 'P -1'
_atom_sites_solution_hydrogens geom
_atom_sites_solution_primary direct
_atom_sites_solution_secondary difmap
_audit_creation_method SHELXL-97
_cell_angle_alpha 110.375(5)
_cell_angle_beta 106.701(5)
_cell_angle_gamma 96.033(5)
_cell_formula_units_Z 2
_cell_length_a 7.240(2)
_cell_length_b 8.252(3)
_cell_length_c 8.350(3)
_cell_measurement_reflns_used 1646
_cell_measurement_temperature 213(2)
_cell_measurement_theta_max 27.55
_cell_measurement_theta_min 2.7755
_cell_volume 436.1(3)
_computing_cell_refinement 'Bruker SMART'
_computing_data_collection 'Bruker SMART'
_computing_data_reduction 'Bruker SAINT'
_computing_molecular_graphics XP
_computing_structure_refinement 'SHELXL-97 (Sheldrick, 1997)'
_computing_structure_solution 'SHELXS-97 (Sheldrick, 1990)'
_diffrn_ambient_temperature 213(2)
_diffrn_measured_fraction_theta_full 0.982
_diffrn_measured_fraction_theta_max 0.982
_diffrn_measurement_device_type 'Bruker SMART'
_diffrn_measurement_method /w-scans
_diffrn_radiation_monochromator graphite
_diffrn_radiation_source 'normal-focus sealed tube'
_diffrn_radiation_type MoK\a
_diffrn_radiation_wavelength 0.71073
_diffrn_reflns_av_R_equivalents 0.0168
_diffrn_reflns_av_sigmaI/netI 0.0266
_diffrn_reflns_limit_h_max 7
_diffrn_reflns_limit_h_min -7
_diffrn_reflns_limit_k_max 8
_diffrn_reflns_limit_k_min -8
_diffrn_reflns_limit_l_max 8
_diffrn_reflns_limit_l_min -8
_diffrn_reflns_number 1922
_diffrn_reflns_theta_full 22.47
_diffrn_reflns_theta_max 22.47
_diffrn_reflns_theta_min 2.70
_exptl_absorpt_coefficient_mu 0.112
_exptl_absorpt_correction_T_max 0.9665
_exptl_absorpt_correction_T_min 0.9591
_exptl_absorpt_correction_type multi-scan
_exptl_absorpt_process_details SADABS
_exptl_crystal_colour colorless
_exptl_crystal_density_diffrn 1.426
_exptl_crystal_density_meas ?
_exptl_crystal_density_method 'not measured'
_exptl_crystal_description block
_exptl_crystal_F_000 200
_exptl_crystal_size_max 0.38
_exptl_crystal_size_mid 0.34
_exptl_crystal_size_min 0.31
_refine_diff_density_max 0.392
_refine_diff_density_min -0.352
_refine_diff_density_rms 0.058
_refine_ls_extinction_method none
_refine_ls_goodness_of_fit_ref 1.134
_refine_ls_hydrogen_treatment noref
_refine_ls_matrix_type full
_refine_ls_number_parameters 118
_refine_ls_number_reflns 1116
_refine_ls_number_restraints 0
_refine_ls_restrained_S_all 1.134
_refine_ls_R_factor_all 0.0492
_refine_ls_R_factor_gt 0.0454
_refine_ls_shift/su_max 0.000
_refine_ls_shift/su_mean 0.000
_refine_ls_structure_factor_coef Fsqd
_refine_ls_weighting_details 'calc w=1/[\s^2^(Fo^2^)+(0.0775P)^2^+0.1437P] where P=(Fo^2^+2Fc^2^)/3'
_refine_ls_weighting_scheme calc
_refine_ls_wR_factor_gt 0.1242
_refine_ls_wR_factor_ref 0.1282
_reflns_number_gt 998
_reflns_number_total 1116
_reflns_threshold_expression >2sigma(I)
_cod_data_source_file ic060449esup1.cif
_cod_data_source_block H2tbnHCO3
_cod_depositor_comments
;
The following automatic conversions were performed:

'_symmetry_cell_setting' value 'Triclinic' changed to 'triclinic'
according to /home/saulius/struct/CIF-dictionaries/cif_core.dic
dictionary named 'cif_core.dic' version 2.4.2 from 2011-04-26.

Automatic conversion script
Id: cif_fix_values 1891 2012-01-12 08:04:46Z andrius 

The following automatic conversions were performed:

'_exptl_crystal_density_meas' value 'not measured' was changed to '?'
- the value is perceived as not measured.

Automatic conversion script
Id: cif_fix_values 3008 2015-01-20 13:52:24Z robertas 
;
_cod_original_cell_volume 436.1(2)
_cod_original_sg_symbol_H-M P-1
_cod_database_code 4332496

loop_
_symmetry_equiv_pos_as_xyz
'x, y, z'
'-x, -y, -z'

loop_
_atom_site_label
_atom_site_type_symbol
_atom_site_fract_x
_atom_site_fract_y
_atom_site_fract_z
_atom_site_U_iso_or_equiv
_atom_site_adp_type
_atom_site_occupancy
_atom_site_symmetry_multiplicity
_atom_site_calc_flag
_atom_site_refinement_flags
O2 O 0.3902(2) 0.60411(18) 0.86248(19) 0.0325(5) Uani 1 1 d .
O3 O 0.3234(2) 0.4233(2) 0.5779(2) 0.0394(5) Uani 1 1 d .
H2D H 0.3694 0.4073 0.4948 0.059 Uiso 1 1 calc R
O1 O 0.5711(2) 0.6642(2) 0.7069(2) 0.0422(5) Uani 1 1 d .
N1 N 1.2809(3) 0.1466(2) 0.8537(2) 0.0306(5) Uani 1 1 d .
H1A H 1.3948 0.2112 0.8741 0.037 Uiso 1 1 calc R
N2 N 1.0813(3) 0.3462(2) 0.8117(3) 0.0329(5) Uani 1 1 d .
H2A H 1.1837 0.4351 0.8606 0.039 Uiso 1 1 calc R
N3 N 0.9558(2) 0.0533(2) 0.7592(2) 0.0322(5) Uani 1 1 d .
C3 C 1.1063(3) 0.1896(3) 0.8083(3) 0.0261(6) Uani 1 1 d .
C7 C 0.4324(3) 0.5690(3) 0.7208(3) 0.0276(5) Uani 1 1 d .
C6 C 0.8849(3) 0.3735(3) 0.7350(3) 0.0376(6) Uani 1 1 d .
H5A H 0.8605 0.3585 0.6084 0.045 Uiso 1 1 calc R
H5B H 0.8785 0.4948 0.8040 0.045 Uiso 1 1 calc R
C2 C 1.0305(3) -0.1062(3) 0.7486(3) 0.0382(6) Uani 1 1 d .
H2B H 1.0128 -0.1820 0.6226 0.046 Uiso 1 1 calc R
H2C H 0.9658 -0.1750 0.8004 0.046 Uiso 1 1 calc R
C4 C 0.7533(3) 0.0538(3) 0.6625(3) 0.0354(6) Uani 1 1 d .
H4A H 0.6589 -0.0277 0.6789 0.043 Uiso 1 1 calc R
H4B H 0.7299 0.0158 0.5319 0.043 Uiso 1 1 calc R
C5 C 0.7278(3) 0.2428(3) 0.7415(3) 0.0397(6) Uani 1 1 d .
H6A H 0.5966 0.2501 0.6722 0.048 Uiso 1 1 calc R
H6B H 0.7355 0.2738 0.8681 0.048 Uiso 1 1 calc R
C1 C 1.2490(3) -0.0268(3) 0.8636(3) 0.0398(6) Uani 1 1 d .
H1B H 1.2752 -0.0149 0.9895 0.048 Uiso 1 1 calc R
H1C H 1.3331 -0.0993 0.8122 0.048 Uiso 1 1 calc R

loop_
_atom_site_aniso_label
_atom_site_aniso_U_11
_atom_site_aniso_U_22
_atom_site_aniso_U_33
_atom_site_aniso_U_23
_atom_site_aniso_U_13
_atom_site_aniso_U_12
O2 0.0314(9) 0.0308(9) 0.0298(9) 0.0084(7) 0.0105(7) -0.0017(7)
O3 0.0374(10) 0.0346(9) 0.0324(9) 0.0043(8) 0.0100(7) -0.0104(7)
O1 0.0413(10) 0.0318(9) 0.0419(10) 0.0040(8) 0.0185(8) -0.0126(7)
N1 0.0192(10) 0.0279(10) 0.0390(11) 0.0105(9) 0.0079(8) -0.0008(8)
N2 0.0270(11) 0.0256(11) 0.0422(12) 0.0125(9) 0.0100(8) -0.0006(8)
N3 0.0222(10) 0.0266(10) 0.0407(11) 0.0121(9) 0.0046(8) -0.0012(8)
C3 0.0241(12) 0.0242(12) 0.0243(12) 0.0062(9) 0.0072(9) -0.0020(9)
C7 0.0240(12) 0.0215(11) 0.0314(13) 0.0093(10) 0.0037(10) 0.0022(9)
C6 0.0376(14) 0.0353(13) 0.0423(14) 0.0173(11) 0.0135(11) 0.0126(11)
C2 0.0324(13) 0.0254(13) 0.0479(15) 0.0116(11) 0.0070(11) 0.0006(10)
C4 0.0235(13) 0.0386(13) 0.0383(13) 0.0139(11) 0.0065(10) 0.0001(10)
C5 0.0269(13) 0.0430(15) 0.0441(14) 0.0144(12) 0.0087(11) 0.0081(11)
C1 0.0345(14) 0.0286(13) 0.0482(15) 0.0139(11) 0.0056(11) 0.0040(10)

loop_
_atom_type_symbol
_atom_type_description
_atom_type_scat_dispersion_real
_atom_type_scat_dispersion_imag
_atom_type_scat_source
C C 0.0033 0.0016 'International Tables Vol C Tables 4.2.6.8 and 6.1.1.4'
H H 0.0000 0.0000 'International Tables Vol C Tables 4.2.6.8 and 6.1.1.4'
N N 0.0061 0.0033 'International Tables Vol C Tables 4.2.6.8 and 6.1.1.4'
O O 0.0106 0.0060 'International Tables Vol C Tables 4.2.6.8 and 6.1.1.4'

loop_
_geom_angle_atom_site_label_1
_geom_angle_atom_site_label_2
_geom_angle_atom_site_label_3
_geom_angle
C3 N1 C1 108.67(17)
C3 N2 C6 121.12(18)
C3 N3 C4 121.19(18)
C3 N3 C2 109.64(17)
C4 N3 C2 124.74(17)
N2 C3 N1 125.25(19)
N2 C3 N3 123.08(19)
N1 C3 N3 111.67(18)
O2 C7 O1 123.96(19)
O2 C7 O3 117.09(19)
O1 C7 O3 118.9(2)
N2 C6 C5 110.58(18)
N3 C2 C1 101.42(16)
N3 C4 C5 107.27(18)
C6 C5 C4 111.26(19)
N1 C1 C2 102.57(17)

loop_
_geom_bond_atom_site_label_1
_geom_bond_atom_site_label_2
_geom_bond_distance
O2 C7 1.251(3)
O3 C7 1.324(3)
O1 C7 1.266(3)
N1 C3 1.335(3)
N1 C1 1.460(3)
N2 C3 1.315(3)
N2 C6 1.458(3)
N3 C3 1.336(3)
N3 C4 1.458(3)
N3 C2 1.459(3)
C6 C5 1.510(3)
C2 C1 1.525(3)
C4 C5 1.522(3)
